data_4312247
loop_
_publ_author_name
'Stuart Blair'
'Keith Izod'
'William Clegg'
'Ross W. Harrington'

_publ_section_title
;
 Complexes of the Heavier Alkaline Earth Metals Ca, Sr, and Ba with
 O-Functionalized Phosphanide Ligands
;
_journal_name_full 'Inorganic Chemistry'
_journal_page_first 8526
_journal_page_last 8531
_journal_paper_doi 10.1021/ic048978a
_journal_volume 43
_journal_year 2004
_chemical_formula_sum 'C38 H72 O4 P2 Si4 Sr'
_chemical_formula_weight 854.88
_chemical_name_systematic
;
 ?
;
_space_group_IT_number 14
_symmetry_cell_setting monoclinic
_symmetry_space_group_name_Hall '-P 2yn'
_symmetry_space_group_name_H-M 'P 1 21/n 1'
_atom_sites_solution_hydrogens geom
_atom_sites_solution_primary direct
_atom_sites_solution_secondary difmap
_audit_creation_method SHELXL-97
_cell_angle_alpha 90.00
_cell_angle_beta 118.471(2)
_cell_angle_gamma 90.00
_cell_formula_units_Z 2
_cell_length_a 12.2184(18)
_cell_length_b 17.818(3)
_cell_length_c 12.5916(18)
_cell_measurement_reflns_used 10303
_cell_measurement_temperature 160(2)
_cell_measurement_theta_max 28.5
_cell_measurement_theta_min 2.16
_cell_volume 2409.8(6)
_computing_cell_refinement 'Bruker SAINT'
_computing_data_collection 'Bruker SMART'
_computing_data_reduction 'Bruker SAINT'
_computing_molecular_graphics 'Bruker SHELXTL'
_computing_publication_material 'Bruker SHELXTL and local programs'
_computing_structure_refinement 'Bruker SHELXTL'
_computing_structure_solution 'Bruker SHELXTL'
_diffrn_ambient_temperature 160(2)
_diffrn_measured_fraction_theta_full 0.947
_diffrn_measured_fraction_theta_max 0.947
_diffrn_measurement_device_type 'Bruker SMART 1K CCD diffractometer'
_diffrn_measurement_method 'fine-slice \w scans'
_diffrn_radiation_monochromator graphite
_diffrn_radiation_source 'sealed tube'
_diffrn_radiation_type MoK\a
_diffrn_radiation_wavelength 0.71073
_diffrn_reflns_av_R_equivalents 0.0000
_diffrn_reflns_av_sigmaI/netI 0.1249
_diffrn_reflns_limit_h_max 14
_diffrn_reflns_limit_h_min -14
_diffrn_reflns_limit_k_max 21
_diffrn_reflns_limit_k_min -21
_diffrn_reflns_limit_l_max 14
_diffrn_reflns_limit_l_min -14
_diffrn_reflns_number 10214
_diffrn_reflns_theta_full 25.00
_diffrn_reflns_theta_max 25.00
_diffrn_reflns_theta_min 1.91
_diffrn_standards_number 0
_exptl_absorpt_coefficient_mu 1.317
_exptl_absorpt_correction_T_max 0.8269
_exptl_absorpt_correction_T_min 0.7786
_exptl_absorpt_correction_type multi-scan
_exptl_absorpt_process_details SADABS
_exptl_crystal_colour yellow
_exptl_crystal_density_diffrn 1.178
_exptl_crystal_density_method 'not measured'
_exptl_crystal_description block
_exptl_crystal_F_000 912
_exptl_crystal_size_max 0.20
_exptl_crystal_size_mid 0.20
_exptl_crystal_size_min 0.15
_refine_diff_density_max 1.580
_refine_diff_density_min -1.560
_refine_diff_density_rms 0.206
_refine_ls_extinction_coef 0.256(15)
_refine_ls_extinction_expression Fc^*^=kFc[1+0.001xFc^2^\l^3^/sin(2\q)]^-1/4^
_refine_ls_extinction_method SHELXL
_refine_ls_goodness_of_fit_ref 1.000
_refine_ls_hydrogen_treatment constr
_refine_ls_matrix_type full
_refine_ls_number_parameters 256
_refine_ls_number_reflns 10214
_refine_ls_number_restraints 60
_refine_ls_restrained_S_all 1.000
_refine_ls_R_factor_all 0.1070
_refine_ls_R_factor_gt 0.0782
_refine_ls_shift/su_max 0.020
_refine_ls_shift/su_mean 0.002
_refine_ls_structure_factor_coef Fsqd
_refine_ls_weighting_details 'calc w=1/[\s^2^(Fo^2^)+(0.1184P)^2^+0.0000P] where P=(Fo^2^+2Fc^2^)/3'
_refine_ls_weighting_scheme calc
_refine_ls_wR_factor_gt 0.1942
_refine_ls_wR_factor_ref 0.2113
_reflns_number_gt 7400
_reflns_number_total 10214
_reflns_threshold_expression I>2\s(I)
_cod_data_source_file ic048978asi20040728_063537_3.cif
_cod_data_source_block 7
_cod_original_cell_volume 2409.7(6)
_cod_original_sg_symbol_H-M 'P 21/n'
_cod_database_code 4312247

loop_
_symmetry_equiv_pos_as_xyz
'x, y, z'
'-x+1/2, y+1/2, -z+1/2'
'-x, -y, -z'
'x-1/2, -y-1/2, z-1/2'

loop_
_atom_site_label
_atom_site_type_symbol
_atom_site_fract_x
_atom_site_fract_y
_atom_site_fract_z
_atom_site_U_iso_or_equiv
_atom_site_adp_type
_atom_site_occupancy
_atom_site_symmetry_multiplicity
_atom_site_calc_flag
_atom_site_refinement_flags
_atom_site_disorder_assembly
_atom_site_disorder_group
Sr Sr 0.5000 0.5000 0.5000 0.0273(2) Uani 1 2 d S . .
P P 0.44808(13) 0.59643(9) 0.66719(13) 0.0252(4) Uani 1 1 d . . .
Si1 Si 0.29749(15) 0.50137(11) 0.75229(18) 0.0412(4) Uani 1 1 d . . .
Si2 Si 0.30749(14) 0.68268(10) 0.77219(15) 0.0296(4) Uani 1 1 d . . .
O1 O 0.6226(3) 0.6213(2) 0.5704(4) 0.0346(10) Uani 1 1 d . . .
C1 C 0.3870(5) 0.5906(3) 0.7791(5) 0.0258(14) Uani 1 1 d . . .
H1 H 0.4609 0.5870 0.8613 0.031 Uiso 1 1 calc R . .
C2 C 0.4073(7) 0.4221(4) 0.8117(8) 0.065(2) Uani 1 1 d . . .
H2A H 0.3607 0.3752 0.7980 0.098 Uiso 1 1 calc R . .
H2B H 0.4619 0.4290 0.8985 0.098 Uiso 1 1 calc R . .
H2C H 0.4576 0.4200 0.7701 0.098 Uiso 1 1 calc R . .
C3 C 0.1860(6) 0.4839(4) 0.5883(8) 0.064(2) Uani 1 1 d . . .
H3A H 0.1423 0.4364 0.5800 0.096 Uiso 1 1 calc R . .
H3B H 0.2322 0.4813 0.5427 0.096 Uiso 1 1 calc R . .
H3C H 0.1254 0.5250 0.5568 0.096 Uiso 1 1 calc R . .
C4 C 0.2038(8) 0.4991(5) 0.8335(8) 0.069(2) Uani 1 1 d . . .
H4A H 0.1592 0.4512 0.8174 0.104 Uiso 1 1 calc R . .
H4B H 0.1438 0.5405 0.8052 0.104 Uiso 1 1 calc R . .
H4C H 0.2593 0.5043 0.9205 0.104 Uiso 1 1 calc R . .
C5 C 0.4059(6) 0.7649(4) 0.7844(6) 0.0435(17) Uani 1 1 d . . .
H5A H 0.3608 0.8112 0.7803 0.065 Uiso 1 1 calc R . .
H5B H 0.4260 0.7640 0.7177 0.065 Uiso 1 1 calc R . .
H5C H 0.4831 0.7630 0.8615 0.065 Uiso 1 1 calc R . .
C6 C 0.2685(7) 0.6923(4) 0.9003(7) 0.054(2) Uani 1 1 d . . .
H6A H 0.2158 0.6501 0.8980 0.082 Uiso 1 1 calc R . .
H6B H 0.2239 0.7395 0.8916 0.082 Uiso 1 1 calc R . .
H6C H 0.3455 0.6921 0.9777 0.082 Uiso 1 1 calc R . .
C7 C 0.1596(5) 0.6905(4) 0.6272(6) 0.0429(17) Uani 1 1 d . . .
H7A H 0.1060 0.6476 0.6188 0.064 Uiso 1 1 calc R . .
H7B H 0.1782 0.6911 0.5596 0.064 Uiso 1 1 calc R . .
H7C H 0.1168 0.7371 0.6270 0.064 Uiso 1 1 calc R . .
C8 C 0.6077(5) 0.6262(3) 0.7547(5) 0.0253(13) Uani 1 1 d . . .
C9 C 0.6707(5) 0.6400(4) 0.8790(5) 0.0353(15) Uani 1 1 d . . .
H9 H 0.6263 0.6374 0.9236 0.042 Uiso 1 1 calc R . .
C10 C 0.7974(6) 0.6576(4) 0.9392(6) 0.0464(18) Uani 1 1 d . . .
H10 H 0.8377 0.6666 1.0238 0.056 Uiso 1 1 calc R . .
C11 C 0.8642(5) 0.6621(4) 0.8775(6) 0.0424(17) Uani 1 1 d . . .
H11 H 0.9508 0.6728 0.9203 0.051 Uiso 1 1 calc R . .
C12 C 0.8063(6) 0.6510(4) 0.7520(6) 0.0380(16) Uani 1 1 d . . .
C13 C 0.6816(5) 0.6341(3) 0.6963(5) 0.0251(13) Uani 1 1 d . . .
C14 C 0.8790(6) 0.6559(4) 0.6855(7) 0.053(2) Uani 1 1 d . . .
H14A H 0.9662 0.6670 0.7424 0.079 Uiso 1 1 calc R . .
H14B H 0.8449 0.6959 0.6250 0.079 Uiso 1 1 calc R . .
H14C H 0.8739 0.6079 0.6452 0.079 Uiso 1 1 calc R . .
C15 C 0.5650(5) 0.6881(4) 0.5025(6) 0.0397(16) Uani 1 1 d . . .
H15A H 0.5259 0.6770 0.4159 0.059 Uiso 1 1 calc R . .
H15B H 0.6282 0.7272 0.5222 0.059 Uiso 1 1 calc R . .
H15C H 0.5015 0.7058 0.5231 0.059 Uiso 1 1 calc R . .
O2 O 0.3175(4) 0.5653(3) 0.3270(4) 0.0598(16) Uani 1 1 d DU A .
C16 C 0.2798(8) 0.5570(6) 0.2008(6) 0.081(3) Uani 1 1 d DU . .
H16A H 0.3522 0.5455 0.1884 0.097 Uiso 0.374(19) 1 calc PR A 1
H16B H 0.2176 0.5163 0.1646 0.097 Uiso 0.374(19) 1 calc PR A 1
H16C H 0.3125 0.5981 0.1739 0.097 Uiso 0.626(19) 1 d PR A 2
H16D H 0.3131 0.5105 0.1880 0.097 Uiso 0.626(19) 1 d PR A 2
C17X C 0.229(3) 0.6246(12) 0.152(2) 0.076(8) Uani 0.374(19) 1 d PDU A 1
H17A H 0.1667 0.6193 0.0656 0.092 Uiso 0.374(19) 1 calc PR A 1
H17B H 0.2944 0.6603 0.1585 0.092 Uiso 0.374(19) 1 calc PR A 1
C18X C 0.166(3) 0.6516(18) 0.230(2) 0.090(9) Uani 0.374(19) 1 d PDU A 1
H18A H 0.1814 0.7058 0.2487 0.108 Uiso 0.374(19) 1 calc PR A 1
H18B H 0.0754 0.6426 0.1863 0.108 Uiso 0.374(19) 1 calc PR A 1
C19 C 0.2226(7) 0.6092(5) 0.3335(7) 0.081(3) Uani 1 1 d DU . .
H19A H 0.1607 0.5760 0.3395 0.097 Uiso 0.374(19) 1 calc PR A 1
H19B H 0.2598 0.6422 0.4055 0.097 Uiso 0.374(19) 1 calc PR A 1
H19C H 0.2471 0.6615 0.3480 0.097 Uiso 0.626(19) 1 d PR A 2
H19D H 0.2064 0.5914 0.3975 0.097 Uiso 0.626(19) 1 d PR A 2
C17Y C 0.1516(12) 0.5574(14) 0.1365(12) 0.108(9) Uani 0.626(19) 1 d PD A 2
H17C H 0.1169 0.5061 0.1265 0.129 Uiso 0.626(19) 1 calc PR A 2
H17D H 0.1215 0.5808 0.0560 0.129 Uiso 0.626(19) 1 calc PR A 2
C18Y C 0.1182(13) 0.6066(19) 0.2207(14) 0.151(14) Uani 0.626(19) 1 d PD A 2
H18C H 0.0945 0.6579 0.1872 0.182 Uiso 0.626(19) 1 calc PR A 2
H18D H 0.0473 0.5841 0.2269 0.182 Uiso 0.626(19) 1 calc PR A 2

loop_
_atom_site_aniso_label
_atom_site_aniso_U_11
_atom_site_aniso_U_22
_atom_site_aniso_U_33
_atom_site_aniso_U_23
_atom_site_aniso_U_13
_atom_site_aniso_U_12
Sr 0.0238(3) 0.0331(4) 0.0242(4) -0.0050(4) 0.0107(3) 0.0075(4)
P 0.0179(6) 0.0378(9) 0.0228(8) -0.0063(7) 0.0122(6) -0.0012(6)
Si1 0.0452(9) 0.0342(9) 0.0582(12) 0.0021(11) 0.0360(9) -0.0015(10)
Si2 0.0312(8) 0.0343(9) 0.0285(9) -0.0035(8) 0.0184(8) 0.0050(7)
O1 0.0265(19) 0.047(3) 0.036(3) -0.004(2) 0.0194(19) -0.0053(19)
C1 0.014(2) 0.038(4) 0.030(3) 0.010(3) 0.014(2) 0.007(2)
C2 0.058(5) 0.050(5) 0.090(6) 0.026(5) 0.037(5) 0.008(4)
C3 0.055(4) 0.064(6) 0.072(6) -0.019(5) 0.029(5) -0.019(4)
C4 0.091(5) 0.053(4) 0.099(7) 0.004(5) 0.074(5) -0.013(5)
C5 0.042(3) 0.039(4) 0.042(4) -0.008(3) 0.014(3) -0.002(3)
C6 0.067(4) 0.062(5) 0.050(5) -0.018(4) 0.041(4) 0.010(4)
C7 0.033(3) 0.052(4) 0.042(4) 0.001(4) 0.017(3) 0.013(3)
C8 0.026(3) 0.026(3) 0.027(3) -0.001(3) 0.015(3) 0.005(2)
C9 0.033(3) 0.041(4) 0.032(4) -0.007(3) 0.015(3) 0.002(3)
C10 0.039(3) 0.061(5) 0.029(4) -0.015(3) 0.007(3) -0.003(3)
C11 0.019(3) 0.052(4) 0.044(4) -0.007(4) 0.005(3) -0.006(3)
C12 0.027(3) 0.041(4) 0.046(4) -0.005(3) 0.018(3) -0.005(3)
C13 0.018(2) 0.032(3) 0.023(3) -0.006(3) 0.008(2) -0.008(2)
C14 0.031(3) 0.062(5) 0.072(6) -0.010(4) 0.031(4) -0.005(3)
C15 0.032(3) 0.055(4) 0.036(4) 0.014(3) 0.020(3) -0.006(3)
O2 0.054(3) 0.081(4) 0.032(3) -0.004(3) 0.011(2) 0.044(3)
C16 0.095(6) 0.112(7) 0.034(4) 0.012(5) 0.030(4) 0.073(6)
C17X 0.111(18) 0.075(14) 0.061(11) 0.020(10) 0.055(12) 0.044(13)
C18X 0.069(15) 0.134(19) 0.087(15) 0.042(12) 0.053(13) 0.081(13)
C19 0.066(5) 0.126(8) 0.040(4) -0.002(5) 0.016(4) 0.068(5)
C17Y 0.067(10) 0.18(2) 0.047(9) -0.011(12) 0.005(8) 0.048(13)
C18Y 0.037(9) 0.31(4) 0.089(16) 0.012(19) 0.018(9) 0.063(15)

loop_
_atom_type_symbol
_atom_type_description
_atom_type_scat_dispersion_real
_atom_type_scat_dispersion_imag
_atom_type_scat_source
C C 0.0033 0.0016 'International Tables Vol C Tables 4.2.6.8 and 6.1.1.4'
H H 0.0000 0.0000 'International Tables Vol C Tables 4.2.6.8 and 6.1.1.4'
O O 0.0106 0.0060 'International Tables Vol C Tables 4.2.6.8 and 6.1.1.4'
Si Si 0.0817 0.0704 'International Tables Vol C Tables 4.2.6.8 and 6.1.1.4'
P P 0.1023 0.0942 'International Tables Vol C Tables 4.2.6.8 and 6.1.1.4'
Sr Sr -1.5307 3.2498 'International Tables Vol C Tables 4.2.6.8 and 6.1.1.4'

loop_
_geom_angle_atom_site_label_1
_geom_angle_atom_site_label_2
_geom_angle_atom_site_label_3
_geom_angle
_geom_angle_site_symmetry_1
_geom_angle_site_symmetry_3
_geom_angle_publ_flag
P Sr P 180.0 . 3_666 ?
P Sr O1 63.62(9) . . ?
P Sr O1 116.38(9) . 3_666 ?
P Sr O1 63.62(9) 3_666 3_666 ?
P Sr O1 116.38(9) 3_666 . ?
P Sr O2 86.96(10) . . ?
P Sr O2 93.04(10) . 3_666 ?
P Sr O2 93.04(10) 3_666 . ?
P Sr O2 86.96(10) 3_666 3_666 ?
O1 Sr O1 180.0 . 3_666 ?
O1 Sr O2 92.33(16) . . ?
O1 Sr O2 87.67(16) 3_666 . ?
O1 Sr O2 92.33(16) 3_666 3_666 ?
O1 Sr O2 87.67(16) . 3_666 ?
O2 Sr O2 180.0 . 3_666 ?
Sr P C1 141.4(2) . . ?
Sr P C8 93.91(18) . . ?
C1 P C8 104.9(3) . . ?
C1 Si1 C2 109.2(3) . . ?
C1 Si1 C3 113.3(3) . . ?
C1 Si1 C4 112.3(3) . . ?
C2 Si1 C3 109.0(4) . . ?
C2 Si1 C4 106.2(4) . . ?
C3 Si1 C4 106.6(4) . . ?
C1 Si2 C5 112.5(3) . . ?
C1 Si2 C6 111.8(3) . . ?
C1 Si2 C7 110.4(3) . . ?
C5 Si2 C6 106.0(3) . . ?
C5 Si2 C7 108.0(3) . . ?
C6 Si2 C7 107.9(3) . . ?
Sr O1 C13 115.5(3) . . ?
Sr O1 C15 117.2(3) . . ?
C13 O1 C15 112.1(5) . . ?
P C1 Si1 108.5(3) . . ?
P C1 Si2 107.2(3) . . ?
Si1 C1 Si2 119.2(3) . . ?
P C8 C9 126.5(4) . . ?
P C8 C13 118.9(4) . . ?
C9 C8 C13 114.6(5) . . ?
C8 C9 C10 121.6(6) . . ?
C9 C10 C11 120.7(6) . . ?
C10 C11 C12 120.8(5) . . ?
C11 C12 C13 116.5(6) . . ?
C11 C12 C14 120.7(6) . . ?
C13 C12 C14 122.8(6) . . ?
O1 C13 C8 117.1(4) . . ?
O1 C13 C12 117.2(5) . . ?
C8 C13 C12 125.7(6) . . ?
Sr O2 C16 126.2(4) . . ?
Sr O2 C19 127.2(4) . . ?
C16 O2 C19 106.2(5) . . ?
O2 C16 C17X 104.4(10) . . ?
O2 C16 C17Y 109.0(8) . . ?
C16 C17X C18X 103.7(11) . . ?
C17X C18X C19 104.5(10) . . ?
O2 C19 C18X 107.3(8) . . ?
O2 C19 C18Y 107.3(8) . . ?
C16 C17Y C18Y 101.2(9) . . ?
C19 C18Y C17Y 107.6(9) . . ?

loop_
_geom_bond_atom_site_label_1
_geom_bond_atom_site_label_2
_geom_bond_distance
_geom_bond_site_symmetry_2
_geom_bond_publ_flag
Sr P 3.0099(15) . ?
Sr P 3.0099(15) 3_666 ?
Sr O1 2.536(4) . ?
Sr O1 2.536(4) 3_666 ?
Sr O2 2.538(4) . ?
Sr O2 2.538(4) 3_666 ?
P C1 1.885(5) . ?
P C8 1.803(6) . ?
Si1 C1 1.868(6) . ?
Si1 C2 1.843(8) . ?
Si1 C3 1.880(9) . ?
Si1 C4 1.863(7) . ?
Si2 C1 1.888(6) . ?
Si2 C5 1.855(7) . ?
Si2 C6 1.896(7) . ?
Si2 C7 1.863(6) . ?
O1 C13 1.413(7) . ?
O1 C15 1.440(7) . ?
C8 C9 1.398(8) . ?
C8 C13 1.418(8) . ?
C9 C10 1.396(9) . ?
C10 C11 1.372(9) . ?
C11 C12 1.404(9) . ?
C12 C13 1.373(7) . ?
C12 C14 1.485(8) . ?
O2 C16 1.435(8) . ?
O2 C19 1.433(7) . ?
C16 C17X 1.361(14) . ?
C16 C17Y 1.379(13) . ?
C17X C18X 1.584(19) . ?
C18X C19 1.377(15) . ?
C19 C18Y 1.386(13) . ?
C17Y C18Y 1.572(18) . ?
